data_7246262
loop_
_publ_author_name
'Hungwe, Johannes'
'Tshuma, Piwai'
'Gumbo, Maureen'
'Noa, Francoise M. Amombo'
'\"Ohrstr\"om, Lars'
'Mehlana, Gift'

_publ_section_title
;
 Tuning the topology of a 2D metal--organic framework from 2D to 3D using
 modulator assisted synthesis
;
_journal_issue 10
_journal_name_full CrystEngComm
_journal_page_first 1486
_journal_page_last 1494
_journal_paper_doi 10.1039/D3CE00039G
_journal_volume 25
_journal_year 2023
_chemical_formula_moiety 'C24 H23 La N5 O8, C3 H7 N O, H2 O'
_chemical_formula_sum 'C27 H32 La N6 O10'
_chemical_formula_weight 739.49
_chemical_name_systematic MSU10
_space_group_crystal_system triclinic
_space_group_IT_number 2
_space_group_name_Hall '-P 1'
_space_group_name_H-M_alt 'P -1'
_atom_sites_solution_hydrogens mixed
_audit_creation_date 2023-01-30
_audit_creation_method
;
Olex2 1.5
(compiled 2022.04.07 svn.rca3783a0 for OlexSys, GUI svn.r6498)
;
_audit_update_record
;
2023-02-06 deposited with the CCDC.	2023-02-10 downloaded from the CCDC.
;
_cell_angle_alpha 89.083(2)
_cell_angle_beta 72.765(2)
_cell_angle_gamma 75.181(2)
_cell_formula_units_Z 2
_cell_length_a 10.7028(7)
_cell_length_b 11.9890(8)
_cell_length_c 13.1876(9)
_cell_measurement_reflns_used 38692
_cell_measurement_temperature 173.11
_cell_measurement_theta_max 55.00
_cell_measurement_theta_min 4.629
_cell_volume 1559.16(18)
_computing_molecular_graphics 'Olex2 1.5 (Dolomanov et al., 2009)'
_computing_publication_material 'Olex2 1.5 (Dolomanov et al., 2009)'
_computing_structure_refinement 'SHELXL 2018/3 (Sheldrick, 2015)'
_diffrn_ambient_temperature 173.11
_diffrn_measured_fraction_theta_full 1.000
_diffrn_measured_fraction_theta_max 0.996
_diffrn_measurement_device_type 'Bruker P4'
_diffrn_measurement_method '\w scans'
_diffrn_radiation_monochromator graphite
_diffrn_radiation_type MoK\a
_diffrn_radiation_wavelength 0.71073
_diffrn_reflns_av_R_equivalents 0.0431
_diffrn_reflns_av_unetI/netI 0.0426
_diffrn_reflns_Laue_measured_fraction_full 1.000
_diffrn_reflns_Laue_measured_fraction_max 0.996
_diffrn_reflns_limit_h_max 14
_diffrn_reflns_limit_h_min -14
_diffrn_reflns_limit_k_max 16
_diffrn_reflns_limit_k_min -15
_diffrn_reflns_limit_l_max 17
_diffrn_reflns_limit_l_min -17
_diffrn_reflns_number 38690
_diffrn_reflns_point_group_measured_fraction_full 1.000
_diffrn_reflns_point_group_measured_fraction_max 0.996
_diffrn_reflns_theta_full 25.242
_diffrn_reflns_theta_max 28.350
_diffrn_reflns_theta_min 1.620
_diffrn_source_current 30.0
_diffrn_source_power 1.5
_diffrn_source_voltage 50.0
_exptl_absorpt_coefficient_mu 1.433
_exptl_absorpt_correction_type none
_exptl_crystal_colour 'clear light white'
_exptl_crystal_colour_lustre clear
_exptl_crystal_colour_modifier light
_exptl_crystal_colour_primary white
_exptl_crystal_density_diffrn 1.575
_exptl_crystal_description block
_exptl_crystal_F_000 746
_exptl_crystal_preparation solvothermal
_exptl_crystal_size_max 0.3
_exptl_crystal_size_mid 0.12
_exptl_crystal_size_min 0.02
_refine_diff_density_max 0.840
_refine_diff_density_min -0.747
_refine_diff_density_rms 0.099
_refine_ls_extinction_method none
_refine_ls_goodness_of_fit_ref 1.053
_refine_ls_hydrogen_treatment constr
_refine_ls_matrix_type full
_refine_ls_number_parameters 406
_refine_ls_number_reflns 7750
_refine_ls_number_restraints 0
_refine_ls_restrained_S_all 1.053
_refine_ls_R_factor_all 0.0387
_refine_ls_R_factor_gt 0.0310
_refine_ls_shift/su_max 0.002
_refine_ls_shift/su_mean 0.000
_refine_ls_structure_factor_coef Fsqd
_refine_ls_weighting_details 'w=1/[\s^2^(Fo^2^)+(0.0314P)^2^+0.9509P] where P=(Fo^2^+2Fc^2^)/3'
_refine_ls_weighting_scheme calc
_refine_ls_wR_factor_gt 0.0669
_refine_ls_wR_factor_ref 0.0695
_reflns_Friedel_coverage 0.000
_reflns_number_gt 6831
_reflns_number_total 7750
_reflns_threshold_expression 'I > 2\s(I)'
_cod_data_source_file d3ce00039g1.cif
_cod_data_source_block ln2
_cod_depositor_comments 'Adding full bibliography for 7246262--7246263.cif.'
_cod_database_code 7246262
_shelx_shelxl_version_number 2018/3
_shelx_space_group_comment
;
The symmetry employed for this shelxl refinement is uniquely defined
by the following loop, which should always be used as a source of
symmetry information in preference to the above space-group names.
They are only intended as comments.
;
_shelx_estimated_absorpt_t_max 0.972
_shelx_estimated_absorpt_t_min 0.673
_olex2_refinement_description
;
1. Fixed Uiso
 At 1.2 times of:
  All C(H) groups
 At 1.5 times of:
  All C(H,H,H) groups, All O(H,H) groups
2.a Free rotating group:
 O1F(H1FA,H1FB)
2.b Aromatic/amide H refined with riding coordinates:
 C14(H14), C18(H18), C19(H19), C20(H20), C22(H22), C26(H26), C28(H28),
 C31(H31), C32(H32), C35(H35), C4(H4), C7(H7)
2.c Idealised Me refined as rotating group:
 C38(H38A,H38B,H38C), C3(H3A,H3B,H3C), C5(H5A,H5B,H5C), C6(H6A,H6B,H6C),
 C8(H8A,H8B,H8C), C9(H9A,H9B,H9C)
;
_olex2_submission_special_instructions 'No special instructions were received'

loop_
_space_group_symop_operation_xyz
'x, y, z'
'-x, -y, -z'

loop_
_atom_site_label
_atom_site_type_symbol
_atom_site_fract_x
_atom_site_fract_y
_atom_site_fract_z
_atom_site_U_iso_or_equiv
_atom_site_adp_type
_atom_site_occupancy
_atom_site_site_symmetry_order
_atom_site_calc_flag
_atom_site_refinement_flags_posn
_atom_site_refinement_flags_adp
_atom_site_refinement_flags_occupancy
_atom_site_disorder_assembly
_atom_site_disorder_group
La1 La 0.98668(2) 0.87642(2) 0.39597(2) 0.01457(5) Uani 1 1 d . . . . .
O1B O 0.78723(18) 1.04991(15) 0.42723(16) 0.0245(4) Uani 1 1 d . . . . .
O1A O 0.92527(18) 0.95081(15) 0.61052(15) 0.0238(4) Uani 1 1 d . . . . .
O2B O 0.82285(19) 1.17938(16) 0.52870(16) 0.0262(4) Uani 1 1 d . . . . .
O3A O 0.02045(19) 0.90583(19) 1.19961(16) 0.0316(5) Uani 1 1 d . . . . .
O1D O 1.0457(2) 0.65946(16) 0.38665(18) 0.0330(5) Uani 1 1 d . . . . .
O4A O 0.2062(2) 0.81083(18) 1.23639(16) 0.0317(5) Uani 1 1 d . . . . .
O1C O 0.8084(2) 0.80853(18) 0.34261(17) 0.0324(5) Uani 1 1 d . . . . .
C10 C 0.8477(3) 0.8843(2) 0.6363(2) 0.0208(5) Uani 1 1 d . . . . .
C11 C 0.7810(3) 0.8721(2) 0.7515(2) 0.0195(5) Uani 1 1 d . . . . .
C12 C 0.1466(3) 0.8583(2) 1.1720(2) 0.0246(6) Uani 1 1 d . . . . .
N1A N 0.6470(2) 0.8437(2) 0.96318(19) 0.0272(5) Uani 1 1 d . . . . .
C14 C 0.6460(3) 0.8704(2) 0.7835(2) 0.0204(5) Uani 1 1 d . . . . .
H14 H 0.598032 0.876242 0.732631 0.024 Uiso 1 1 calc R U . . .
C15 C 0.7621(3) 1.1492(2) 0.4704(2) 0.0200(5) Uani 1 1 d . . . . .
C16 C 0.6491(3) 1.2427(2) 0.4501(2) 0.0223(6) Uani 1 1 d . . . . .
N2A N 0.3695(2) 0.8975(2) 0.85139(19) 0.0330(6) Uani 1 1 d . . . . .
C18 C 0.6166(3) 1.3529(2) 0.4982(2) 0.0215(5) Uani 1 1 d . . . . .
H18 H 0.661778 1.368185 0.546339 0.026 Uiso 1 1 calc R U . . .
C19 C 0.3653(3) 0.8498(2) 1.0289(2) 0.0248(6) Uani 1 1 d . . . . .
H19 H 0.413575 0.827083 1.079060 0.030 Uiso 1 1 calc R U . . .
C20 C 0.8484(3) 0.8594(2) 0.8277(2) 0.0259(6) Uani 1 1 d . . . . .
H20 H 0.940272 0.862281 0.809729 0.031 Uiso 1 1 calc R U . . .
C21 C 0.5810(3) 0.8602(2) 0.8896(2) 0.0221(6) Uani 1 1 d . . . . .
C22 C 0.9669(3) 0.5963(2) 0.3970(2) 0.0282(6) Uani 1 1 d . . . . .
H22 H 0.873828 0.628595 0.434279 0.034 Uiso 1 1 calc R U . . .
N1C N 0.6272(3) 0.8043(2) 0.2903(2) 0.0307(6) Uani 1 1 d . . . . .
C24 C 0.4333(3) 0.8682(2) 0.9254(2) 0.0233(6) Uani 1 1 d . . . . .
C25 C 0.2263(3) 0.8650(2) 1.0582(2) 0.0250(6) Uani 1 1 d . . . . .
C26 C 0.7783(3) 0.8424(3) 0.9306(2) 0.0305(7) Uani 1 1 d . . . . .
H26 H 0.826562 0.828912 0.981511 0.037 Uiso 1 1 calc R U . . .
N1D N 1.0041(3) 0.4883(2) 0.3598(2) 0.0313(6) Uani 1 1 d . . . . .
C28 C 0.6914(3) 0.8512(3) 0.3409(3) 0.0305(7) Uani 1 1 d . . . . .
H28 H 0.644263 0.923626 0.379200 0.037 Uiso 1 1 calc R U . . .
C29 C 0.5183(3) 1.4400(2) 0.4755(3) 0.0316(7) Uani 1 1 d . . . . .
N1B N 0.4532(3) 1.4241(2) 0.4064(3) 0.0588(10) Uani 1 1 d . . . . .
C31 C 0.1612(3) 0.8930(3) 0.9817(2) 0.0327(7) Uani 1 1 d . . . . .
H31 H 0.066316 0.901854 0.998821 0.039 Uiso 1 1 calc R U . . .
C32 C 0.5801(4) 1.2244(3) 0.3818(3) 0.0431(9) Uani 1 1 d . . . . .
H32 H 0.597510 1.149753 0.348989 0.052 Uiso 1 1 calc R U . . .
C35 C 0.2361(3) 0.9079(3) 0.8797(2) 0.0380(8) Uani 1 1 d . . . . .
H35 H 0.190726 0.926532 0.827313 0.046 Uiso 1 1 calc R U . . .
O1E O 0.9075(4) 0.3454(4) 0.1304(3) 0.1094(14) Uani 1 1 d . . . . .
C38 C 0.9059(4) 0.4205(3) 0.3745(3) 0.0478(9) Uani 1 1 d . . . . .
H38A H 0.815001 0.469411 0.410692 0.072 Uiso 1 1 calc R U . . .
H38B H 0.928511 0.355639 0.417809 0.072 Uiso 1 1 calc R U . . .
H38C H 0.908153 0.390806 0.305059 0.072 Uiso 1 1 calc R U . . .
N1E N 0.8000(4) 0.4284(3) 0.0164(3) 0.0660(10) Uani 1 1 d . . . . .
C3 C 0.4905(4) 0.8617(3) 0.2886(3) 0.0521(10) Uani 1 1 d . . . . .
H3A H 0.450247 0.925663 0.343350 0.078 Uiso 1 1 calc R U . . .
H3B H 0.435112 0.806205 0.302601 0.078 Uiso 1 1 calc R U . . .
H3C H 0.494040 0.891820 0.218523 0.078 Uiso 1 1 calc R U . . .
C4 C 0.4846(5) 1.3171(3) 0.3619(4) 0.0679(14) Uani 1 1 d . . . . .
H4 H 0.438548 1.303936 0.313576 0.081 Uiso 1 1 calc R U . . .
C5 C 0.6926(4) 0.6969(4) 0.2263(4) 0.0631(12) Uani 1 1 d . . . . .
H5A H 0.699195 0.710644 0.151617 0.095 Uiso 1 1 calc R U . . .
H5B H 0.639184 0.640953 0.250727 0.095 Uiso 1 1 calc R U . . .
H5C H 0.783664 0.666260 0.232946 0.095 Uiso 1 1 calc R U . . .
C6 C 1.1440(4) 0.4315(3) 0.3032(3) 0.0579(12) Uani 1 1 d . . . . .
H6A H 1.198509 0.487470 0.293827 0.087 Uiso 1 1 calc R U . . .
H6B H 1.149727 0.399985 0.233404 0.087 Uiso 1 1 calc R U . . .
H6C H 1.178580 0.368525 0.344160 0.087 Uiso 1 1 calc R U . . .
C7 C 0.8027(6) 0.3928(4) 0.1104(4) 0.0794(15) Uani 1 1 d . . . . .
H7 H 0.719232 0.404440 0.165674 0.095 Uiso 1 1 calc R U . . .
C8 C 0.6780(5) 0.4932(6) -0.0048(4) 0.098(2) Uani 1 1 d . . . . .
H8A H 0.600007 0.497474 0.058320 0.148 Uiso 1 1 calc R U . . .
H8B H 0.665831 0.454742 -0.064850 0.148 Uiso 1 1 calc R U . . .
H8C H 0.685281 0.571513 -0.022329 0.148 Uiso 1 1 calc R U . . .
C9 C 0.9261(6) 0.4041(5) -0.0747(5) 0.1014(19) Uani 1 1 d . . . . .
H9A H 0.949554 0.476717 -0.095616 0.152 Uiso 1 1 calc R U . . .
H9B H 0.911909 0.367403 -0.134740 0.152 Uiso 1 1 calc R U . . .
H9C H 1.000028 0.352180 -0.053894 0.152 Uiso 1 1 calc R U . . .
O1F O 1.4098(3) 0.5893(3) 0.2258(2) 0.0701(8) Uani 1 1 d G . . . .
H1FA H 1.337940 0.647491 0.240571 0.105 Uiso 1 1 d G U . . .
H1FB H 1.398928 0.550391 0.282562 0.105 Uiso 1 1 d G U . . .
O2A O 0.8253(2) 0.82709(18) 0.56858(16) 0.0330(5) Uani 1 1 d . . . . .

loop_
_atom_site_aniso_label
_atom_site_aniso_U_11
_atom_site_aniso_U_22
_atom_site_aniso_U_33
_atom_site_aniso_U_23
_atom_site_aniso_U_13
_atom_site_aniso_U_12
La1 0.01251(7) 0.01177(7) 0.01868(8) -0.00014(5) -0.00451(5) -0.00209(5)
O1B 0.0216(9) 0.0148(9) 0.0381(12) -0.0032(8) -0.0145(8) 0.0001(8)
O1A 0.0233(10) 0.0220(10) 0.0274(11) 0.0046(8) -0.0045(8) -0.0119(8)
O2B 0.0256(10) 0.0188(9) 0.0356(12) -0.0027(8) -0.0172(9) 0.0012(8)
O3A 0.0185(10) 0.0482(13) 0.0238(11) 0.0013(9) -0.0034(8) -0.0047(9)
O1D 0.0307(11) 0.0156(9) 0.0532(14) -0.0016(9) -0.0132(10) -0.0060(9)
O4A 0.0228(10) 0.0416(12) 0.0241(11) 0.0055(9) -0.0032(8) -0.0017(9)
O1C 0.0298(11) 0.0305(11) 0.0445(13) 0.0031(9) -0.0198(10) -0.0113(9)
C10 0.0180(12) 0.0153(12) 0.0266(15) 0.0018(10) -0.0037(11) -0.0034(10)
C11 0.0210(13) 0.0130(12) 0.0216(14) -0.0004(9) -0.0022(10) -0.0045(10)
C12 0.0218(13) 0.0279(15) 0.0227(15) -0.0030(11) -0.0023(11) -0.0089(12)
N1A 0.0257(12) 0.0337(13) 0.0237(13) 0.0049(10) -0.0084(10) -0.0095(11)
C14 0.0228(13) 0.0193(13) 0.0191(13) -0.0015(10) -0.0060(11) -0.0057(11)
C15 0.0157(12) 0.0177(12) 0.0247(14) 0.0006(10) -0.0058(10) -0.0014(10)
C16 0.0202(13) 0.0189(13) 0.0263(15) -0.0028(10) -0.0098(11) 0.0008(11)
N2A 0.0238(12) 0.0556(17) 0.0215(13) 0.0019(11) -0.0072(10) -0.0131(12)
C18 0.0207(13) 0.0180(13) 0.0267(15) -0.0027(10) -0.0135(11) 0.0010(11)
C19 0.0243(14) 0.0292(15) 0.0195(14) -0.0019(11) -0.0039(11) -0.0075(12)
C20 0.0206(13) 0.0261(14) 0.0317(16) 0.0046(11) -0.0067(12) -0.0090(12)
C21 0.0204(13) 0.0240(14) 0.0206(14) -0.0011(10) -0.0043(11) -0.0056(11)
C22 0.0277(15) 0.0195(13) 0.0352(17) 0.0039(11) -0.0091(13) -0.0030(12)
N1C 0.0298(13) 0.0336(14) 0.0370(15) 0.0053(11) -0.0187(11) -0.0127(11)
C24 0.0220(13) 0.0297(15) 0.0181(14) -0.0010(11) -0.0048(11) -0.0079(12)
C25 0.0248(14) 0.0292(15) 0.0200(14) -0.0027(11) -0.0039(11) -0.0088(12)
C26 0.0245(14) 0.0390(17) 0.0312(17) 0.0065(13) -0.0115(12) -0.0105(13)
N1D 0.0403(15) 0.0189(12) 0.0383(15) 0.0050(10) -0.0126(12) -0.0137(11)
C28 0.0289(15) 0.0259(15) 0.0441(19) 0.0060(13) -0.0189(14) -0.0111(13)
C29 0.0316(16) 0.0219(15) 0.0442(19) -0.0098(13) -0.0256(14) 0.0054(13)
N1B 0.070(2) 0.0265(15) 0.092(3) -0.0242(15) -0.067(2) 0.0183(15)
C31 0.0212(14) 0.0500(19) 0.0282(17) -0.0022(13) -0.0076(12) -0.0111(14)
C32 0.051(2) 0.0197(15) 0.063(2) -0.0152(14) -0.0403(18) 0.0117(15)
C35 0.0273(16) 0.067(2) 0.0240(16) 0.0044(15) -0.0121(13) -0.0149(16)
O1E 0.118(3) 0.109(3) 0.101(3) -0.005(2) -0.074(3) 0.017(3)
C38 0.065(2) 0.0359(19) 0.064(3) 0.0193(17) -0.035(2) -0.0336(19)
N1E 0.062(2) 0.066(2) 0.075(3) 0.004(2) -0.032(2) -0.011(2)
C3 0.040(2) 0.051(2) 0.082(3) 0.015(2) -0.041(2) -0.0143(18)
C4 0.084(3) 0.034(2) 0.102(4) -0.028(2) -0.080(3) 0.018(2)
C5 0.046(2) 0.074(3) 0.071(3) -0.033(2) -0.022(2) -0.012(2)
C6 0.058(2) 0.0229(17) 0.073(3) -0.0069(16) 0.009(2) -0.0086(17)
C7 0.107(4) 0.069(3) 0.067(3) -0.006(2) -0.045(3) -0.011(3)
C8 0.065(3) 0.142(6) 0.080(4) -0.001(4) -0.036(3) 0.004(4)
C9 0.071(4) 0.115(5) 0.102(5) -0.001(4) -0.011(3) -0.014(4)
O1F 0.065(2) 0.066(2) 0.069(2) -0.0015(16) -0.0185(16) -0.0013(17)
O2A 0.0435(13) 0.0341(11) 0.0236(11) -0.0030(8) -0.0009(9) -0.0244(10)

loop_
_atom_type_symbol
_atom_type_description
_atom_type_scat_dispersion_real
_atom_type_scat_dispersion_imag
_atom_type_scat_source
C C 0.0033 0.0016 'International Tables Vol C Tables 4.2.6.8 and 6.1.1.4'
H H 0.0000 0.0000 'International Tables Vol C Tables 4.2.6.8 and 6.1.1.4'
N N 0.0061 0.0033 'International Tables Vol C Tables 4.2.6.8 and 6.1.1.4'
O O 0.0106 0.0060 'International Tables Vol C Tables 4.2.6.8 and 6.1.1.4'
La La -0.2871 2.4523 'International Tables Vol C Tables 4.2.6.8 and 6.1.1.4'

loop_
_geom_angle_atom_site_label_1
_geom_angle_atom_site_label_2
_geom_angle_atom_site_label_3
_geom_angle
_geom_angle_site_symmetry_1
_geom_angle_site_symmetry_3
_geom_angle_publ_flag
O1B La1 La1 69.78(4) . 2_776 ?
O1B La1 O1A 75.06(6) . . ?
O1B La1 O3A 85.56(6) . 1_654 ?
O1B La1 O1D 141.38(6) . . ?
O1B La1 O4A 131.28(6) . 1_654 ?
O1B La1 O1C 74.44(6) . . ?
O1B La1 C12 108.43(7) . 1_654 ?
O1B La1 O2A 79.13(7) . . ?
O1A La1 La1 40.53(4) 2_776 2_776 ?
O1A La1 La1 34.90(4) . 2_776 ?
O1A La1 O1B 73.03(6) 2_776 . ?
O1A La1 O1A 75.43(6) 2_776 . ?
O1A La1 O3A 83.14(7) 2_776 1_654 ?
O1A La1 O1D 145.54(6) 2_776 . ?
O1A La1 O4A 80.11(7) 2_776 1_654 ?
O1A La1 O1C 140.00(6) 2_776 . ?
O1A La1 C12 152.53(7) . 1_654 ?
O1A La1 C12 79.61(7) 2_776 1_654 ?
O1A La1 O2A 121.60(6) 2_776 . ?
O2B La1 La1 63.66(4) 2_776 2_776 ?
O2B La1 O1B 133.26(6) 2_776 . ?
O2B La1 O1A 74.52(6) 2_776 2_776 ?
O2B La1 O1A 64.80(6) 2_776 . ?
O2B La1 O3A 122.65(6) 2_776 1_654 ?
O2B La1 O1D 75.85(6) 2_776 . ?
O2B La1 O4A 73.25(6) 2_776 1_654 ?
O2B La1 O1C 145.41(6) 2_776 . ?
O2B La1 C12 97.66(7) 2_776 1_654 ?
O2B La1 O2A 90.40(7) 2_776 . ?
O3A La1 La1 122.35(5) 1_654 2_776 ?
O3A La1 O1A 154.44(6) 1_654 . ?
O3A La1 O4A 50.95(6) 1_654 1_654 ?
O3A La1 C12 25.59(7) 1_654 1_654 ?
O3A La1 O2A 144.46(7) 1_654 . ?
O1D La1 La1 133.16(5) . 2_776 ?
O1D La1 O1A 107.03(6) . . ?
O1D La1 O3A 98.52(7) . 1_654 ?
O1D La1 O4A 74.83(7) . 1_654 ?
O1D La1 O1C 70.65(7) . . ?
O1D La1 C12 87.32(7) . 1_654 ?
O1D La1 O2A 75.56(7) . . ?
O4A La1 La1 112.21(5) 1_654 2_776 ?
O4A La1 O1A 135.58(6) 1_654 . ?
O4A La1 C12 25.41(7) 1_654 1_654 ?
O1C La1 La1 139.58(5) . 2_776 ?
O1C La1 O1A 117.35(6) . . ?
O1C La1 O3A 71.70(7) . 1_654 ?
O1C La1 O4A 105.27(7) . 1_654 ?
O1C La1 C12 89.27(7) . 1_654 ?
O1C La1 O2A 73.34(7) . . ?
C12 La1 La1 119.29(5) 1_654 2_776 ?
O2A La1 La1 81.93(4) . 2_776 ?
O2A La1 O1A 47.90(6) . . ?
O2A La1 O4A 148.86(7) . 1_654 ?
O2A La1 C12 158.73(7) . 1_654 ?
C15 O1B La1 132.38(17) . . ?
La1 O1A La1 104.57(6) 2_776 . ?
C10 O1A La1 89.13(16) . . ?
C10 O1A La1 161.15(17) . 2_776 ?
C15 O2B La1 146.61(16) . 2_776 ?
C12 O3A La1 94.39(17) . 1_456 ?
C22 O1D La1 127.60(18) . . ?
C12 O4A La1 91.89(16) . 1_456 ?
C28 O1C La1 136.64(19) . . ?
O1A C10 C11 119.6(2) . . ?
O2A C10 O1A 122.2(2) . . ?
O2A C10 C11 118.2(2) . . ?
C14 C11 C10 118.5(2) . . ?
C14 C11 C20 118.1(2) . . ?
C20 C11 C10 123.3(2) . . ?
O3A C12 La1 60.03(14) . 1_456 ?
O3A C12 C25 117.5(3) . . ?
O4A C12 La1 62.70(14) . 1_456 ?
O4A C12 O3A 122.6(3) . . ?
O4A C12 C25 119.9(2) . . ?
C25 C12 La1 172.83(19) . 1_456 ?
C26 N1A C21 117.1(2) . . ?
C11 C14 H14 120.0 . . ?
C21 C14 C11 120.0(3) . . ?
C21 C14 H14 120.0 . . ?
O1B C15 C16 117.8(2) . . ?
O2B C15 O1B 126.3(2) . . ?
O2B C15 C16 115.9(2) . . ?
C18 C16 C15 119.4(2) . . ?
C32 C16 C15 122.3(2) . . ?
C32 C16 C18 118.1(2) . . ?
C35 N2A C24 117.9(3) . . ?
C16 C18 H18 120.2 . . ?
C29 C18 C16 119.6(3) . . ?
C29 C18 H18 120.2 . . ?
C24 C19 H19 120.4 . . ?
C25 C19 H19 120.4 . . ?
C25 C19 C24 119.2(3) . . ?
C11 C20 H20 120.9 . . ?
C26 C20 C11 118.2(3) . . ?
C26 C20 H20 120.9 . . ?
N1A C21 C14 122.1(2) . . ?
N1A C21 C24 117.9(2) . . ?
C14 C21 C24 119.9(2) . . ?
O1D C22 H22 117.9 . . ?
O1D C22 N1D 124.3(3) . . ?
N1D C22 H22 117.9 . . ?
C28 N1C C3 122.0(3) . . ?
C28 N1C C5 121.5(3) . . ?
C5 N1C C3 116.3(3) . . ?
N2A C24 C19 122.3(3) . . ?
N2A C24 C21 115.4(2) . . ?
C19 C24 C21 122.3(3) . . ?
C19 C25 C12 121.0(3) . . ?
C31 C25 C12 120.4(3) . . ?
C31 C25 C19 118.5(3) . . ?
N1A C26 C20 124.3(3) . . ?
N1A C26 H26 117.8 . . ?
C20 C26 H26 117.8 . . ?
C22 N1D C38 121.0(3) . . ?
C22 N1D C6 121.7(3) . . ?
C6 N1D C38 117.3(3) . . ?
O1C C28 N1C 125.0(3) . . ?
O1C C28 H28 117.5 . . ?
N1C C28 H28 117.5 . . ?
C18 C29 C29 121.2(3) . 2_686 ?
N1B C29 C18 122.8(3) . . ?
N1B C29 C29 116.0(3) . 2_686 ?
C4 N1B C29 116.8(3) . . ?
C25 C31 H31 120.5 . . ?
C25 C31 C35 118.9(3) . . ?
C35 C31 H31 120.5 . . ?
C16 C32 H32 120.7 . . ?
C16 C32 C4 118.6(3) . . ?
C4 C32 H32 120.7 . . ?
N2A C35 C31 123.1(3) . . ?
N2A C35 H35 118.4 . . ?
C31 C35 H35 118.4 . . ?
N1D C38 H38A 109.5 . . ?
N1D C38 H38B 109.5 . . ?
N1D C38 H38C 109.5 . . ?
H38A C38 H38B 109.5 . . ?
H38A C38 H38C 109.5 . . ?
H38B C38 H38C 109.5 . . ?
C7 N1E C8 123.1(5) . . ?
C7 N1E C9 120.6(5) . . ?
C8 N1E C9 116.3(4) . . ?
N1C C3 H3A 109.5 . . ?
N1C C3 H3B 109.5 . . ?
N1C C3 H3C 109.5 . . ?
H3A C3 H3B 109.5 . . ?
H3A C3 H3C 109.5 . . ?
H3B C3 H3C 109.5 . . ?
N1B C4 C32 124.0(3) . . ?
N1B C4 H4 118.0 . . ?
C32 C4 H4 118.0 . . ?
N1C C5 H5A 109.5 . . ?
N1C C5 H5B 109.5 . . ?
N1C C5 H5C 109.5 . . ?
H5A C5 H5B 109.5 . . ?
H5A C5 H5C 109.5 . . ?
H5B C5 H5C 109.5 . . ?
N1D C6 H6A 109.5 . . ?
N1D C6 H6B 109.5 . . ?
N1D C6 H6C 109.5 . . ?
H6A C6 H6B 109.5 . . ?
H6A C6 H6C 109.5 . . ?
H6B C6 H6C 109.5 . . ?
O1E C7 N1E 123.2(6) . . ?
O1E C7 H7 118.4 . . ?
N1E C7 H7 118.4 . . ?
N1E C8 H8A 109.5 . . ?
N1E C8 H8B 109.5 . . ?
N1E C8 H8C 109.5 . . ?
H8A C8 H8B 109.5 . . ?
H8A C8 H8C 109.5 . . ?
H8B C8 H8C 109.5 . . ?
N1E C9 H9A 109.5 . . ?
N1E C9 H9B 109.5 . . ?
N1E C9 H9C 109.5 . . ?
H9A C9 H9B 109.5 . . ?
H9A C9 H9C 109.5 . . ?
H9B C9 H9C 109.5 . . ?
H1FA O1F H1FB 104.5 . . ?
C10 O2A La1 100.63(16) . . ?

loop_
_geom_bond_atom_site_label_1
_geom_bond_atom_site_label_2
_geom_bond_distance
_geom_bond_site_symmetry_2
_geom_bond_publ_flag
La1 La1 4.1888(4) 2_776 ?
La1 O1B 2.5076(18) . ?
La1 O1A 2.4761(18) 2_776 ?
La1 O1A 2.8128(19) . ?
La1 O2B 2.4639(18) 2_776 ?
La1 O3A 2.538(2) 1_654 ?
La1 O1D 2.5107(19) . ?
La1 O4A 2.5973(19) 1_654 ?
La1 O1C 2.531(2) . ?
La1 C12 2.921(3) 1_654 ?
La1 O2A 2.5815(19) . ?
O1B C15 1.258(3) . ?
O1A C10 1.266(3) . ?
O2B C15 1.253(3) . ?
O3A C12 1.265(3) . ?
O1D C22 1.249(3) . ?
O4A C12 1.254(3) . ?
O1C C28 1.232(3) . ?
C10 C11 1.498(4) . ?
C10 O2A 1.247(3) . ?
C11 C14 1.385(4) . ?
C11 C20 1.386(4) . ?
C12 C25 1.503(4) . ?
N1A C21 1.345(4) . ?
N1A C26 1.338(4) . ?
C14 H14 0.9500 . ?
C14 C21 1.385(4) . ?
C15 C16 1.510(4) . ?
C16 C18 1.389(4) . ?
C16 C32 1.375(4) . ?
N2A C24 1.342(4) . ?
N2A C35 1.337(4) . ?
C18 H18 0.9500 . ?
C18 C29 1.378(4) . ?
C19 H19 0.9500 . ?
C19 C24 1.388(4) . ?
C19 C25 1.385(4) . ?
C20 H20 0.9500 . ?
C20 C26 1.382(4) . ?
C21 C24 1.488(4) . ?
C22 H22 0.9500 . ?
C22 N1D 1.309(4) . ?
N1C C28 1.310(4) . ?
N1C C3 1.456(4) . ?
N1C C5 1.444(4) . ?
C25 C31 1.380(4) . ?
C26 H26 0.9500 . ?
N1D C38 1.454(4) . ?
N1D C6 1.448(4) . ?
C28 H28 0.9500 . ?
C29 C29 1.493(5) 2_686 ?
C29 N1B 1.343(4) . ?
N1B C4 1.338(4) . ?
C31 H31 0.9500 . ?
C31 C35 1.382(4) . ?
C32 H32 0.9500 . ?
C32 C4 1.385(5) . ?
C35 H35 0.9500 . ?
O1E C7 1.222(6) . ?
C38 H38A 0.9800 . ?
C38 H38B 0.9800 . ?
C38 H38C 0.9800 . ?
N1E C7 1.310(6) . ?
N1E C8 1.442(6) . ?
N1E C9 1.483(6) . ?
C3 H3A 0.9800 . ?
C3 H3B 0.9800 . ?
C3 H3C 0.9800 . ?
C4 H4 0.9500 . ?
C5 H5A 0.9800 . ?
C5 H5B 0.9800 . ?
C5 H5C 0.9800 . ?
C6 H6A 0.9800 . ?
C6 H6B 0.9800 . ?
C6 H6C 0.9800 . ?
C7 H7 0.9500 . ?
C8 H8A 0.9800 . ?
C8 H8B 0.9800 . ?
C8 H8C 0.9800 . ?
C9 H9A 0.9800 . ?
C9 H9B 0.9800 . ?
C9 H9C 0.9800 . ?
O1F H1FA 0.8700 . ?
O1F H1FB 0.8700 . ?

loop_
_geom_torsion_atom_site_label_1
_geom_torsion_atom_site_label_2
_geom_torsion_atom_site_label_3
_geom_torsion_atom_site_label_4
_geom_torsion
_geom_torsion_site_symmetry_1
_geom_torsion_site_symmetry_2
_geom_torsion_site_symmetry_3
_geom_torsion_site_symmetry_4
_geom_torsion_publ_flag
La1 O1B C15 O2B -15.3(4) . . . . ?
La1 O1B C15 C16 164.01(17) . . . . ?
La1 O1A C10 C11 -47.4(7) 2_776 . . . ?
La1 O1A C10 C11 175.4(2) . . . . ?
La1 O1A C10 O2A -4.0(3) . . . . ?
La1 O1A C10 O2A 133.2(5) 2_776 . . . ?
La1 O2B C15 O1B 5.9(5) 2_776 . . . ?
La1 O2B C15 C16 -173.4(2) 2_776 . . . ?
La1 O3A C12 O4A 4.9(3) 1_456 . . . ?
La1 O3A C12 C25 -172.3(2) 1_456 . . . ?
La1 O1D C22 N1D 157.6(2) . . . . ?
La1 O4A C12 O3A -4.7(3) 1_456 . . . ?
La1 O4A C12 C25 172.4(2) 1_456 . . . ?
La1 O1C C28 N1C 166.1(2) . . . . ?
O1B C15 C16 C18 178.7(2) . . . . ?
O1B C15 C16 C32 -4.1(4) . . . . ?
O1A C10 C11 C14 137.6(3) . . . . ?
O1A C10 C11 C20 -44.1(4) . . . . ?
O1A C10 O2A La1 4.5(3) . . . . ?
O2B C15 C16 C18 -1.9(4) . . . . ?
O2B C15 C16 C32 175.3(3) . . . . ?
O3A C12 C25 C19 159.2(3) . . . . ?
O3A C12 C25 C31 -17.2(4) . . . . ?
O1D C22 N1D C38 -179.6(3) . . . . ?
O1D C22 N1D C6 0.8(5) . . . . ?
O4A C12 C25 C19 -18.1(4) . . . . ?
O4A C12 C25 C31 165.6(3) . . . . ?
C10 C11 C14 C21 -179.5(2) . . . . ?
C10 C11 C20 C26 -176.5(2) . . . . ?
C11 C10 O2A La1 -174.96(19) . . . . ?
C11 C14 C21 N1A -4.7(4) . . . . ?
C11 C14 C21 C24 174.9(2) . . . . ?
C11 C20 C26 N1A -3.9(5) . . . . ?
C12 C25 C31 C35 174.6(3) . . . . ?
N1A C21 C24 N2A 172.9(3) . . . . ?
N1A C21 C24 C19 -5.4(4) . . . . ?
C14 C11 C20 C26 1.9(4) . . . . ?
C14 C21 C24 N2A -6.7(4) . . . . ?
C14 C21 C24 C19 175.0(3) . . . . ?
C15 C16 C18 C29 176.6(3) . . . . ?
C15 C16 C32 C4 -175.4(4) . . . . ?
C16 C18 C29 C29 -179.2(4) . . . 2_686 ?
C16 C18 C29 N1B -1.5(5) . . . . ?
C16 C32 C4 N1B -1.1(8) . . . . ?
C18 C16 C32 C4 1.8(5) . . . . ?
C18 C29 N1B C4 2.3(6) . . . . ?
C19 C25 C31 C35 -1.8(5) . . . . ?
C20 C11 C14 C21 2.1(4) . . . . ?
C21 N1A C26 C20 1.5(4) . . . . ?
C24 N2A C35 C31 1.7(5) . . . . ?
C24 C19 C25 C12 -173.5(3) . . . . ?
C24 C19 C25 C31 2.9(4) . . . . ?
C25 C19 C24 N2A -1.8(4) . . . . ?
C25 C19 C24 C21 176.4(3) . . . . ?
C25 C31 C35 N2A -0.5(5) . . . . ?
C26 N1A C21 C14 2.8(4) . . . . ?
C26 N1A C21 C24 -176.8(3) . . . . ?
C29 C29 N1B C4 -179.9(5) 2_686 . . . ?
C29 N1B C4 C32 -1.0(8) . . . . ?
C32 C16 C18 C29 -0.7(4) . . . . ?
C35 N2A C24 C19 -0.5(5) . . . . ?
C35 N2A C24 C21 -178.8(3) . . . . ?
C3 N1C C28 O1C -177.7(3) . . . . ?
C5 N1C C28 O1C -2.7(5) . . . . ?
C8 N1E C7 O1E -174.4(5) . . . . ?
C9 N1E C7 O1E 4.9(8) . . . . ?
O2A C10 C11 C14 -43.0(3) . . . . ?
O2A C10 C11 C20 135.3(3) . . . . ?
